data_7043975
loop_
_publ_author_name
'Manna, Utsab'
'Kayal, Santanu'
'Nayak, Biswajit'
'Das, Gopal'

_publ_section_title
;
 Systematic Size Mediated Trapping of Anions of Varied Dimensionality
 within Dimeric Capsular Assembly of a Flexible Neutral Bis-Urea Platform
;
_journal_name_full 'Dalton Trans.'
_journal_paper_doi 10.1039/C7DT02308A
_journal_year 2017
_chemical_formula_moiety 'C24 H14 F12 N4 O2, C16 H36 N, I'
_chemical_formula_sum 'C40 H50 F12 I N5 O2'
_chemical_formula_weight 987.75
_space_group_crystal_system monoclinic
_space_group_IT_number 14
_space_group_name_Hall '-P 2ybc'
_space_group_name_H-M_alt 'P 1 21/c 1'
_symmetry_space_group_name_Hall '-P 2ybc'
_symmetry_space_group_name_H-M 'P 1 21/c 1'
_atom_sites_solution_hydrogens mixed
_audit_creation_method SHELXL-2014/7
_audit_update_record
;
2017-08-11 deposited with the CCDC.
2017-08-14 downloaded from the CCDC.
;
_cell_angle_alpha 90
_cell_angle_beta 100.787(3)
_cell_angle_gamma 90
_cell_formula_units_Z 4
_cell_length_a 17.6440(6)
_cell_length_b 14.9266(6)
_cell_length_c 18.2352(5)
_cell_measurement_reflns_used 6617
_cell_measurement_temperature 298(2)
_cell_measurement_theta_max 25.4420
_cell_measurement_theta_min 3.5450
_cell_volume 4717.7(3)
_computing_cell_refinement 'Bruker SMART'
_computing_data_collection 'Bruker SMART'
_computing_data_reduction 'Bruker SAINT'
_computing_molecular_graphics 'Bruker SHELXTL'
_computing_publication_material 'Bruker SHELXTL'
_computing_structure_refinement 'SHELXL-2014/7 (Sheldrick, 2014)'
_computing_structure_solution 'Bruker SHELXTL'
_diffrn_ambient_temperature 298(2)
_diffrn_measured_fraction_theta_full 0.998
_diffrn_measured_fraction_theta_max 0.998
_diffrn_measurement_device_type 'CCD and area detector'
_diffrn_measurement_method 'phi and omega scans'
_diffrn_radiation_type MoK\a
_diffrn_radiation_wavelength 0.71073
_diffrn_reflns_av_R_equivalents 0.0244
_diffrn_reflns_av_unetI/netI 0.0350
_diffrn_reflns_Laue_measured_fraction_full 0.998
_diffrn_reflns_Laue_measured_fraction_max 0.998
_diffrn_reflns_limit_h_max 17
_diffrn_reflns_limit_h_min -20
_diffrn_reflns_limit_k_max 17
_diffrn_reflns_limit_k_min -11
_diffrn_reflns_limit_l_max 21
_diffrn_reflns_limit_l_min -21
_diffrn_reflns_number 20609
_diffrn_reflns_point_group_measured_fraction_full 0.998
_diffrn_reflns_point_group_measured_fraction_max 0.998
_diffrn_reflns_theta_full 25.000
_diffrn_reflns_theta_max 25.000
_diffrn_reflns_theta_min 2.972
_diffrn_source 'sealead tube'
_exptl_absorpt_coefficient_mu 0.763
_exptl_absorpt_correction_type multi-scan
_exptl_absorpt_process_details SADABS
_exptl_crystal_colour colourless
_exptl_crystal_density_diffrn 1.391
_exptl_crystal_description block
_exptl_crystal_F_000 2008.0
_exptl_crystal_size_max 0.30
_exptl_crystal_size_mid 0.26
_exptl_crystal_size_min 0.21
_exptl_transmission_factor_max 0.852
_exptl_transmission_factor_min 0.795
_refine_diff_density_max 0.572
_refine_diff_density_min -0.356
_refine_diff_density_rms 0.057
_refine_ls_extinction_method none
_refine_ls_goodness_of_fit_ref 1.035
_refine_ls_hydrogen_treatment mixed
_refine_ls_matrix_type full
_refine_ls_number_parameters 591
_refine_ls_number_reflns 8292
_refine_ls_number_restraints 88
_refine_ls_restrained_S_all 1.037
_refine_ls_R_factor_all 0.0654
_refine_ls_R_factor_gt 0.0443
_refine_ls_shift/su_max 0.005
_refine_ls_shift/su_mean 0.002
_refine_ls_structure_factor_coef Fsqd
_refine_ls_weighting_details 'w=1/[\s^2^(Fo^2^)+(0.0650P)^2^+2.1900P] where P=(Fo^2^+2Fc^2^)/3'
_refine_ls_weighting_scheme calc
_refine_ls_wR_factor_gt 0.1140
_refine_ls_wR_factor_ref 0.1306
_reflns_Friedel_coverage 0.000
_reflns_number_gt 6099
_reflns_number_total 8292
_reflns_threshold_expression 'I > 2\s(I)'
_cod_data_source_file c7dt02308a2.cif
_cod_data_source_block opda-dicf3-TBAI-4
_cod_original_cell_volume 4717.6(3)
_cod_database_code 7043975
_shelx_shelxl_version_number 2014/7
_shelx_space_group_comment
;
The symmetry employed for this shelxl refinement is uniquely defined
by the following loop, which should always be used as a source of
symmetry information in preference to the above space-group names.
They are only intended as comments.
;

loop_
_space_group_symop_operation_xyz
'x, y, z'
'-x, y+1/2, -z+1/2'
'-x, -y, -z'
'x, -y-1/2, z-1/2'

loop_
_atom_site_label
_atom_site_type_symbol
_atom_site_fract_x
_atom_site_fract_y
_atom_site_fract_z
_atom_site_U_iso_or_equiv
_atom_site_adp_type
_atom_site_occupancy
_atom_site_site_symmetry_order
_atom_site_calc_flag
_atom_site_refinement_flags_posn
_atom_site_refinement_flags_adp
_atom_site_refinement_flags_occupancy
_atom_site_disorder_assembly
_atom_site_disorder_group
C36A C 0.3601(9) 0.6548(13) 0.4145(7) 0.209(8) Uani 0.55 1 d D U P A 1
H36A H 0.3700 0.5941 0.4309 0.313 Uiso 0.55 1 calc R U P A 1
H36B H 0.3446 0.6892 0.4537 0.313 Uiso 0.55 1 calc R U P A 1
H36C H 0.4061 0.6802 0.4023 0.313 Uiso 0.55 1 calc R U P A 1
C36B C 0.3404(13) 0.7365(13) 0.3220(12) 0.261(14) Uani 0.45 1 d D U P A 2
H36D H 0.3909 0.7172 0.3164 0.391 Uiso 0.45 1 calc R U P A 2
H36E H 0.3450 0.7821 0.3596 0.391 Uiso 0.45 1 calc R U P A 2
H36F H 0.3135 0.7602 0.2754 0.391 Uiso 0.45 1 calc R U P A 2
I1 I 0.95613(2) 0.46332(2) 0.60522(2) 0.06023(12) Uani 1 1 d . . . . .
O2 O 1.15191(17) 0.2096(2) 0.52544(18) 0.0839(9) Uani 1 1 d . . . . .
O1 O 0.78656(16) 0.31693(19) 0.37700(19) 0.0777(9) Uani 1 1 d . . . . .
N4 N 1.12321(18) 0.3286(2) 0.59369(17) 0.0632(8) Uani 1 1 d . . . . .
H4N H 1.0874 0.3666 0.5971 0.076 Uiso 1 1 calc R U . . .
N2 N 0.91139(17) 0.3641(2) 0.40793(17) 0.0564(8) Uani 1 1 d . . . . .
H2N H 0.9407 0.4057 0.4302 0.068 Uiso 1 1 calc R U . . .
N3 N 1.03746(17) 0.2836(2) 0.49150(17) 0.0602(8) Uani 1 1 d . . . . .
H3N H 1.0063 0.3175 0.5098 0.072 Uiso 1 1 calc R U . . .
F23B F 1.3842(3) 0.1597(3) 0.7259(4) 0.1313(17) Uani 0.8 1 d D . P B 1
F23C F 1.4541(3) 0.2716(5) 0.7424(6) 0.175(3) Uani 0.8 1 d D . P B 1
F2 F 0.7101(5) 0.7192(4) 0.5526(4) 0.264(4) Uani 1 1 d . . . . .
C16 C 1.1076(2) 0.2693(3) 0.5355(2) 0.0573(9) Uani 1 1 d . . . . .
C10 C 0.9466(2) 0.2914(2) 0.3766(2) 0.0531(9) Uani 1 1 d . . . . .
N5 N 0.2303(2) 0.5498(2) 0.1479(2) 0.0749(10) Uani 1 1 d . . . . .
N1 N 0.81596(19) 0.4502(2) 0.4380(2) 0.0652(9) Uani 1 1 d . . . . .
H1N H 0.8542 0.4821 0.4597 0.078 Uiso 1 1 calc R U . . .
C9 C 0.8335(2) 0.3717(3) 0.4048(2) 0.0581(10) Uani 1 1 d . . . . .
C15 C 1.0101(2) 0.2496(2) 0.4198(2) 0.0533(9) Uani 1 1 d . . . . .
C17 C 1.1903(2) 0.3351(3) 0.6484(2) 0.0604(10) Uani 1 1 d . . . . .
C11 C 0.9192(2) 0.2645(3) 0.3039(2) 0.0637(10) Uani 1 1 d . . . . .
H11 H 0.8776 0.2939 0.2750 0.076 Uiso 1 1 calc R U . . .
C18 C 1.1889(2) 0.3956(3) 0.7056(2) 0.0699(11) Uani 1 1 d . . . . .
H18 H 1.1446 0.4289 0.7070 0.084 Uiso 1 1 calc R U . . .
C12 C 0.9541(3) 0.1939(3) 0.2744(2) 0.0738(12) Uani 1 1 d . . . . .
H12 H 0.9363 0.1758 0.2254 0.089 Uiso 1 1 calc R U . . .
C14 C 1.0437(2) 0.1773(3) 0.3894(2) 0.0656(10) Uani 1 1 d . . . . .
H14 H 1.0853 0.1472 0.4178 0.079 Uiso 1 1 calc R U . . .
C13 C 1.0149(3) 0.1506(3) 0.3174(2) 0.0722(12) Uani 1 1 d . . . . .
H13 H 1.0373 0.1021 0.2976 0.087 Uiso 1 1 calc R U . . .
C7 C 0.7417(2) 0.4828(3) 0.4396(3) 0.0661(11) Uani 1 1 d . . . . .
C6 C 0.6773(3) 0.4557(3) 0.3897(3) 0.0847(15) Uani 1 1 d . . . . .
H6 H 0.6816 0.4117 0.3547 0.102 Uiso 1 1 calc R U . . .
C24 C 1.2570(2) 0.2871(3) 0.6465(2) 0.0676(11) Uani 1 1 d . . . . .
H24 H 1.2592 0.2476 0.6076 0.081 Uiso 1 1 calc R U . . .
C8 C 0.7343(3) 0.5491(3) 0.4915(3) 0.0782(13) Uani 1 1 d . . . . .
H8 H 0.7774 0.5682 0.5253 0.094 Uiso 1 1 calc R U . . .
C22 C 1.3203(2) 0.2986(3) 0.7034(3) 0.0773(13) Uani 1 1 d . . . . .
C37 C 0.3045(3) 0.5307(4) 0.1201(4) 0.1008(17) Uani 1 1 d . . . . .
H37A H 0.3407 0.5030 0.1603 0.121 Uiso 1 1 calc R U . . .
H37B H 0.2934 0.4873 0.0798 0.121 Uiso 1 1 calc R U . . .
C31 C 0.0993(4) 0.3716(4) 0.2213(4) 0.117(2) Uani 1 1 d . . . . .
H31A H 0.0479 0.3768 0.2325 0.140 Uiso 1 1 calc R U . . .
H31B H 0.0970 0.3297 0.1803 0.140 Uiso 1 1 calc R U . . .
F5C F 0.5290(5) 0.3764(5) 0.3437(9) 0.232(5) Uani 0.67 1 d D . P C 1
C29 C 0.2009(3) 0.4595(3) 0.1713(3) 0.0847(14) Uani 1 1 d . . . . .
H29A H 0.1955 0.4189 0.1291 0.102 Uiso 1 1 calc R U . . .
H29B H 0.2396 0.4346 0.2109 0.102 Uiso 1 1 calc R U . . .
C25 C 0.1703(3) 0.5931(3) 0.0872(3) 0.0772(12) Uani 1 1 d . . . . .
H25A H 0.1243 0.6047 0.1076 0.093 Uiso 1 1 calc R U . . .
H25B H 0.1902 0.6505 0.0746 0.093 Uiso 1 1 calc R U . . .
C19 C 1.2529(3) 0.4062(4) 0.7599(2) 0.0857(14) Uani 1 1 d D . . . .
C26 C 0.1472(4) 0.5394(3) 0.0156(3) 0.0950(16) Uani 1 1 d . . . . .
H26A H 0.1924 0.5282 -0.0062 0.114 Uiso 1 1 calc R U . . .
H26B H 0.1263 0.4820 0.0269 0.114 Uiso 1 1 calc R U . . .
C33 C 0.2437(3) 0.6160(3) 0.2116(3) 0.0871(14) Uani 1 1 d . U . . .
H33A H 0.1945 0.6276 0.2261 0.105 Uiso 1 1 calc R U . . .
H33B H 0.2609 0.6718 0.1930 0.105 Uiso 1 1 calc R U . . .
C30 C 0.1255(3) 0.4632(3) 0.1978(4) 0.0982(17) Uani 1 1 d . . . . .
H30A H 0.0862 0.4870 0.1581 0.118 Uiso 1 1 calc R U . . .
H30B H 0.1303 0.5040 0.2398 0.118 Uiso 1 1 calc R U . . .
F1 F 0.6649(3) 0.6260(4) 0.6156(3) 0.186(2) Uani 1 1 d . . . . .
C4 C 0.6066(3) 0.4935(5) 0.3914(5) 0.109(2) Uani 1 1 d . . . . .
C21 C 1.3192(3) 0.3580(4) 0.7604(3) 0.0948(16) Uani 1 1 d . . . . .
H21 H 1.3620 0.3653 0.7982 0.114 Uiso 1 1 calc R U . . .
C2 C 0.6631(4) 0.5863(4) 0.4927(3) 0.0961(16) Uani 1 1 d . . . . .
C3 C 0.5994(4) 0.5585(5) 0.4429(5) 0.119(2) Uani 1 1 d . . . . .
H3A H 0.5514 0.5836 0.4440 0.143 Uiso 1 1 calc R U . . .
C20 C 1.2495(3) 0.4713(4) 0.8203(3) 0.128(3) Uani 1 1 d D . . . .
C23 C 1.3905(3) 0.2423(5) 0.7020(4) 0.110(2) Uani 1 1 d D . . . .
F3 F 0.5900(4) 0.6952(5) 0.5378(4) 0.264(4) Uani 1 1 d . . . . .
F23A F 1.4074(5) 0.2350(7) 0.6355(4) 0.186(3) Uani 0.8 1 d D . P B 1
C28 C 0.1166(5) 0.6740(4) -0.0696(4) 0.133(2) Uani 1 1 d . . . . .
H28A H 0.1301 0.7164 -0.0298 0.199 Uiso 1 1 calc R U . . .
H28B H 0.0771 0.6988 -0.1075 0.199 Uiso 1 1 calc R U . . .
H28C H 0.1613 0.6606 -0.0907 0.199 Uiso 1 1 calc R U . . .
C27 C 0.0875(4) 0.5897(4) -0.0398(3) 0.1111(19) Uani 1 1 d . . . . .
H27A H 0.0682 0.5503 -0.0815 0.133 Uiso 1 1 calc R U . . .
H27B H 0.0445 0.6047 -0.0159 0.133 Uiso 1 1 calc R U . . .
C38 C 0.3429(4) 0.6097(5) 0.0927(5) 0.139(3) Uani 1 1 d . . . . .
H38A H 0.3553 0.6542 0.1319 0.167 Uiso 1 1 calc R U . . .
H38B H 0.3093 0.6369 0.0504 0.167 Uiso 1 1 calc R U . . .
C32 C 0.1509(5) 0.3375(5) 0.2857(4) 0.143(3) Uani 1 1 d . . . . .
H32A H 0.2015 0.3306 0.2742 0.215 Uiso 1 1 calc R U . . .
H32B H 0.1326 0.2805 0.2994 0.215 Uiso 1 1 calc R U . . .
H32C H 0.1532 0.3788 0.3264 0.215 Uiso 1 1 calc R U . . .
F20A F 1.2098(11) 0.5467(7) 0.8040(7) 0.225(7) Uani 0.6 1 d D . P D 1
F20C F 1.3136(4) 0.5074(11) 0.8588(9) 0.199(5) Uani 0.6 1 d D . P D 1
C35 C 0.2953(6) 0.6564(7) 0.3451(4) 0.190(4) Uani 1 1 d D U . . .
H35A H 0.2925 0.7165 0.3246 0.228 Uiso 0.5 1 calc R U P A 1
H35B H 0.2469 0.6451 0.3615 0.228 Uiso 0.5 1 calc R U P A 1
H35C H 0.278(4) 0.691(4) 0.383(2) 0.228 Uiso 0.5 1 d D U P A 2
H35D H 0.277(4) 0.691(4) 0.382(2) 0.228 Uiso 0.5 1 d D U P E 2
C39 C 0.4188(6) 0.5739(6) 0.0690(7) 0.207(4) Uani 1 1 d D . . . .
H39A H 0.4512 0.5451 0.1112 0.248 Uiso 1 1 calc R U . . .
H39B H 0.4057 0.5299 0.0295 0.248 Uiso 1 1 calc R U . . .
C34 C 0.3011(4) 0.5902(5) 0.2814(4) 0.134(2) Uani 1 1 d . U . . .
H34A H 0.3530 0.5911 0.2709 0.160 Uiso 1 1 calc R U . . .
H34B H 0.2903 0.5299 0.2964 0.160 Uiso 1 1 calc R U . . .
C1 C 0.6578(5) 0.6598(7) 0.5471(5) 0.140(3) Uani 1 1 d . . . . .
C40 C 0.4628(7) 0.6522(8) 0.0413(9) 0.309(8) Uani 1 1 d D . . . .
H40A H 0.5148 0.6338 0.0403 0.464 Uiso 1 1 calc R U . . .
H40B H 0.4637 0.7022 0.0745 0.464 Uiso 1 1 calc R U . . .
H40C H 0.4376 0.6692 -0.0080 0.464 Uiso 1 1 calc R U . . .
F20B F 1.2183(11) 0.4358(8) 0.8746(6) 0.213(5) Uani 0.6 1 d D . P D 1
F5A F 0.4732(3) 0.4902(10) 0.3498(8) 0.265(8) Uani 0.67 1 d D . P C 1
C5 C 0.5397(4) 0.4632(5) 0.3329(6) 0.169(5) Uani 1 1 d D . . . .
F5B F 0.5461(7) 0.4821(15) 0.2631(5) 0.277(7) Uani 0.67 1 d D . P C 1
F20D F 1.2808(18) 0.5484(12) 0.8063(12) 0.213(5) Uani 0.4 1 d D . P D 2
F20F F 1.2960(18) 0.4436(13) 0.8813(10) 0.225(7) Uani 0.4 1 d D . P D 2
F20E F 1.1796(7) 0.4921(17) 0.8267(15) 0.199(5) Uani 0.4 1 d D . P D 2
F23F F 1.4147(18) 0.228(3) 0.7748(9) 0.186(3) Uani 0.2 1 d D . P B 2
F23E F 1.4427(12) 0.2929(13) 0.685(2) 0.1313(17) Uani 0.2 1 d D . P B 2
F23D F 1.3808(13) 0.179(2) 0.652(2) 0.175(3) Uani 0.2 1 d D . P B 2
F5E F 0.5044(13) 0.5297(10) 0.2963(10) 0.159(7) Uiso 0.33 1 d D . P C 2
F5D F 0.5503(11) 0.4055(13) 0.2831(9) 0.146(6) Uiso 0.33 1 d D . P C 2
F5F F 0.4867(17) 0.444(3) 0.3706(17) 0.237(14) Uiso 0.33 1 d D . P C 2

loop_
_atom_site_aniso_label
_atom_site_aniso_U_11
_atom_site_aniso_U_22
_atom_site_aniso_U_33
_atom_site_aniso_U_23
_atom_site_aniso_U_13
_atom_site_aniso_U_12
C36A 0.244(19) 0.204(17) 0.145(12) 0.000(12) -0.047(12) 0.005(15)
C36B 0.26(3) 0.246(19) 0.24(3) -0.058(19) -0.05(2) -0.08(2)
I1 0.06649(19) 0.06460(19) 0.05233(16) -0.00081(12) 0.01818(12) -0.00230(13)
O2 0.0751(19) 0.079(2) 0.090(2) -0.0193(18) -0.0023(16) 0.0228(17)
O1 0.0597(17) 0.0569(16) 0.113(2) -0.0170(18) 0.0065(16) -0.0142(14)
N4 0.0548(18) 0.066(2) 0.0653(19) -0.0096(18) 0.0036(15) 0.0114(16)
N2 0.0522(18) 0.0453(16) 0.0678(19) -0.0112(15) 0.0010(15) -0.0027(14)
N3 0.0567(19) 0.061(2) 0.0620(18) -0.0110(17) 0.0095(15) 0.0116(16)
F23B 0.107(3) 0.084(3) 0.193(5) 0.017(3) 0.000(3) 0.016(2)
F23C 0.059(3) 0.156(5) 0.287(8) -0.051(5) -0.032(4) 0.009(3)
F2 0.386(10) 0.148(4) 0.333(9) -0.116(5) 0.261(8) -0.069(6)
C16 0.059(2) 0.052(2) 0.060(2) -0.002(2) 0.0087(18) 0.0040(19)
C10 0.055(2) 0.047(2) 0.059(2) -0.0038(18) 0.0138(17) -0.0087(17)
N5 0.079(2) 0.061(2) 0.088(3) 0.004(2) 0.023(2) 0.0174(19)
N1 0.0524(19) 0.0553(19) 0.083(2) -0.0139(18) -0.0004(16) 0.0005(15)
C9 0.057(2) 0.052(2) 0.062(2) 0.0024(19) 0.0006(18) -0.0004(19)
C15 0.054(2) 0.051(2) 0.056(2) -0.0045(18) 0.0124(17) -0.0034(17)
C17 0.061(2) 0.059(2) 0.060(2) 0.008(2) 0.0081(19) -0.001(2)
C11 0.068(2) 0.062(2) 0.061(2) -0.002(2) 0.0114(19) -0.010(2)
C18 0.064(2) 0.087(3) 0.059(2) -0.003(2) 0.012(2) -0.005(2)
C12 0.079(3) 0.084(3) 0.060(2) -0.015(2) 0.018(2) -0.017(3)
C14 0.067(2) 0.064(2) 0.070(2) -0.008(2) 0.021(2) 0.005(2)
C13 0.077(3) 0.071(3) 0.077(3) -0.021(2) 0.034(2) -0.008(2)
C7 0.056(2) 0.060(2) 0.083(3) 0.014(2) 0.015(2) 0.0033(19)
C6 0.057(3) 0.073(3) 0.119(4) 0.005(3) 0.004(3) -0.003(2)
C24 0.066(3) 0.062(3) 0.072(3) 0.008(2) 0.008(2) 0.004(2)
C8 0.084(3) 0.078(3) 0.077(3) 0.007(3) 0.025(2) 0.013(3)
C22 0.056(3) 0.079(3) 0.093(3) 0.014(3) 0.003(2) -0.005(2)
C37 0.091(4) 0.096(4) 0.123(4) 0.023(3) 0.041(3) 0.020(3)
C31 0.147(6) 0.090(4) 0.126(5) 0.001(4) 0.056(5) 0.002(4)
F5C 0.121(5) 0.136(6) 0.386(15) 0.007(8) -0.094(7) -0.047(5)
C29 0.103(4) 0.057(3) 0.103(4) 0.007(3) 0.041(3) 0.015(2)
C25 0.089(3) 0.060(3) 0.083(3) 0.006(2) 0.016(2) 0.020(2)
C19 0.080(3) 0.106(4) 0.068(3) -0.012(3) 0.007(2) -0.016(3)
C26 0.131(5) 0.073(3) 0.084(3) -0.009(3) 0.028(3) 0.014(3)
C33 0.090(3) 0.072(3) 0.093(3) 0.001(3) 0.001(3) 0.013(3)
C30 0.104(4) 0.077(3) 0.121(5) 0.004(3) 0.041(4) 0.010(3)
F1 0.215(5) 0.224(6) 0.137(4) -0.009(4) 0.076(4) 0.036(4)
C4 0.051(3) 0.098(4) 0.178(7) 0.007(5) 0.019(4) -0.004(3)
C21 0.078(3) 0.113(4) 0.084(3) 0.004(3) -0.011(3) -0.021(3)
C2 0.099(4) 0.098(4) 0.103(4) 0.016(3) 0.049(3) 0.031(3)
C3 0.076(4) 0.121(5) 0.173(7) 0.040(5) 0.051(4) 0.027(4)
C20 0.099(5) 0.183(9) 0.096(5) -0.022(5) -0.001(4) -0.008(5)
C23 0.074(4) 0.113(5) 0.131(5) 0.011(5) -0.014(4) -0.001(3)
F3 0.258(6) 0.305(8) 0.232(6) -0.064(5) 0.053(5) 0.179(6)
F23A 0.134(5) 0.252(9) 0.183(5) 0.039(6) 0.054(4) 0.116(6)
C28 0.201(7) 0.097(4) 0.099(4) 0.014(4) 0.023(5) 0.027(5)
C27 0.141(5) 0.112(5) 0.077(3) -0.017(4) 0.012(3) 0.020(4)
C38 0.118(5) 0.134(6) 0.182(7) 0.033(5) 0.070(5) 0.004(4)
C32 0.196(8) 0.103(5) 0.155(6) -0.009(5) 0.093(6) -0.016(5)
F20A 0.318(15) 0.151(8) 0.163(8) -0.101(7) -0.071(10) 0.054(8)
F20C 0.155(6) 0.202(9) 0.224(12) -0.152(9) -0.006(7) -0.035(7)
C35 0.241(10) 0.165(8) 0.126(6) -0.027(6) -0.067(6) -0.013(7)
C39 0.161(8) 0.218(10) 0.275(12) 0.037(10) 0.126(8) -0.038(8)
C34 0.134(5) 0.137(5) 0.115(4) 0.018(4) -0.013(4) 0.041(5)
C1 0.143(6) 0.168(8) 0.128(6) 0.006(6) 0.075(5) 0.059(6)
C40 0.231(14) 0.336(18) 0.39(2) 0.063(17) 0.147(14) -0.051(13)
F20B 0.258(12) 0.274(13) 0.135(7) -0.078(8) 0.103(8) -0.061(11)
F5A 0.044(3) 0.279(13) 0.45(2) 0.068(13) -0.025(6) 0.003(5)
C5 0.058(4) 0.131(7) 0.305(16) -0.001(9) 0.002(7) 0.003(4)
F5B 0.159(9) 0.404(19) 0.219(11) 0.008(14) -0.089(9) -0.124(11)
F20D 0.258(12) 0.274(13) 0.135(7) -0.078(8) 0.103(8) -0.061(11)
F20F 0.318(15) 0.151(8) 0.163(8) -0.101(7) -0.071(10) 0.054(8)
F20E 0.155(6) 0.202(9) 0.224(12) -0.152(9) -0.006(7) -0.035(7)
F23F 0.134(5) 0.252(9) 0.183(5) 0.039(6) 0.054(4) 0.116(6)
F23E 0.107(3) 0.084(3) 0.193(5) 0.017(3) 0.000(3) 0.016(2)
F23D 0.059(3) 0.156(5) 0.287(8) -0.051(5) -0.032(4) 0.009(3)

loop_
_atom_type_symbol
_atom_type_description
_atom_type_scat_dispersion_real
_atom_type_scat_dispersion_imag
_atom_type_scat_source
C C 0.0033 0.0016 'International Tables Vol C Tables 4.2.6.8 and 6.1.1.4'
H H 0.0000 0.0000 'International Tables Vol C Tables 4.2.6.8 and 6.1.1.4'
N N 0.0061 0.0033 'International Tables Vol C Tables 4.2.6.8 and 6.1.1.4'
O O 0.0106 0.0060 'International Tables Vol C Tables 4.2.6.8 and 6.1.1.4'
F F 0.0171 0.0103 'International Tables Vol C Tables 4.2.6.8 and 6.1.1.4'
I I -0.4742 1.8119 'International Tables Vol C Tables 4.2.6.8 and 6.1.1.4'

loop_
_geom_angle_atom_site_label_1
_geom_angle_atom_site_label_2
_geom_angle_atom_site_label_3
_geom_angle
C16 N4 C17 128.1(3)
C9 N2 C10 123.8(3)
C16 N3 C15 127.6(3)
O2 C16 N3 124.3(4)
O2 C16 N4 123.1(3)
N3 C16 N4 112.6(3)
C11 C10 C15 120.7(4)
C11 C10 N2 120.5(3)
C15 C10 N2 118.8(3)
C33 N5 C37 111.1(4)
C33 N5 C25 105.6(3)
C37 N5 C25 111.2(4)
C33 N5 C29 111.9(4)
C37 N5 C29 106.6(3)
C25 N5 C29 110.5(4)
C9 N1 C7 126.3(3)
O1 C9 N2 124.5(4)
O1 C9 N1 124.5(4)
N2 C9 N1 111.0(3)
C10 C15 C14 118.7(3)
C10 C15 N3 117.7(3)
C14 C15 N3 123.6(3)
C24 C17 C18 119.5(4)
C24 C17 N4 123.7(4)
C18 C17 N4 116.7(4)
C12 C11 C10 119.6(4)
C19 C18 C17 119.5(4)
C13 C12 C11 119.8(4)
C13 C14 C15 119.7(4)
C12 C13 C14 121.4(4)
C6 C7 C8 119.2(4)
C6 C7 N1 122.8(4)
C8 C7 N1 117.9(4)
C4 C6 C7 120.3(6)
C17 C24 C22 119.2(4)
C2 C8 C7 119.9(5)
C21 C22 C24 121.7(5)
C21 C22 C23 120.2(5)
C24 C22 C23 118.1(5)
C38 C37 N5 116.0(4)
C32 C31 C30 111.5(6)
C30 C29 N5 115.1(4)
C26 C25 N5 115.9(4)
C18 C19 C21 122.2(4)
C18 C19 C20 118.2(5)
C21 C19 C20 119.6(5)
C27 C26 C25 110.6(4)
N5 C33 C34 117.5(4)
C29 C30 C31 113.0(4)
C3 C4 C6 120.4(6)
C3 C4 C5 122.5(6)
C6 C4 C5 117.1(7)
C22 C21 C19 117.9(4)
C3 C2 C8 120.4(6)
C3 C2 C1 121.1(6)
C8 C2 C1 118.5(6)
C4 C3 C2 119.8(5)
F20E C20 F20F 116.8(16)
F20E C20 F20D 104.4(15)
F20F C20 F20D 102.7(14)
F20C C20 F20B 101.4(9)
F20C C20 F20A 97.8(9)
F20B C20 F20A 103.4(10)
F20E C20 C19 113.3(8)
F20F C20 C19 108.4(8)
F20D C20 C19 110.6(8)
F20C C20 C19 120.7(6)
F20B C20 C19 111.9(6)
F20A C20 C19 118.9(6)
F23E C23 F23D 106(2)
F23C C23 F23A 103.5(8)
F23C C23 F23B 104.1(6)
F23A C23 F23B 106.0(7)
F23E C23 F23F 103(2)
F23D C23 F23F 124(3)
F23E C23 C22 108.0(11)
F23C C23 C22 115.5(6)
F23D C23 C22 114.7(11)
F23A C23 C22 113.2(5)
F23B C23 C22 113.4(6)
F23F C23 C22 100.6(11)
C28 C27 C26 114.5(6)
C37 C38 C39 106.7(6)
H35C C35 C36B 92(5)
H35C C35 C34 165(5)
C36A C35 C34 117.8(10)
C36B C35 C34 100.4(12)
C40 C39 C38 109.9(8)
C33 C34 C35 109.9(5)
F2 C1 F3 111.5(9)
F2 C1 F1 104.6(9)
F3 C1 F1 101.5(7)
F2 C1 C2 115.5(6)
F3 C1 C2 112.7(8)
F1 C1 C2 109.7(8)
F5D C5 F5E 105.6(14)
F5D C5 F5F 116.4(18)
F5E C5 F5F 96.6(18)
F5B C5 F5A 113.3(11)
F5B C5 F5C 112.9(13)
F5A C5 F5C 96.0(10)
F5D C5 C4 120.1(9)
F5E C5 C4 112.0(11)
F5F C5 C4 103.8(18)
F5B C5 C4 114.8(6)
F5A C5 C4 110.7(7)
F5C C5 C4 107.6(7)

loop_
_geom_bond_atom_site_label_1
_geom_bond_atom_site_label_2
_geom_bond_distance
C36A C35 1.5392(10)
C36B C35 1.5396(10)
O2 C16 1.221(5)
O1 C9 1.206(4)
N4 C16 1.370(5)
N4 C17 1.402(5)
N2 C9 1.369(5)
N2 C10 1.422(5)
N3 C16 1.360(5)
N3 C15 1.402(4)
F23B C23 1.319(7)
F23C C23 1.297(6)
F2 C1 1.269(10)
C10 C11 1.384(5)
C10 C15 1.392(5)
N5 C33 1.511(6)
N5 C37 1.517(6)
N5 C25 1.525(5)
N5 C29 1.532(5)
N1 C9 1.380(5)
N1 C7 1.404(5)
C15 C14 1.394(5)
C17 C24 1.383(6)
C17 C18 1.383(6)
C11 C12 1.379(6)
C18 C19 1.365(6)
C12 C13 1.367(6)
C14 C13 1.375(5)
C7 C6 1.377(6)
C7 C8 1.391(6)
C6 C4 1.374(7)
C24 C22 1.385(6)
C8 C2 1.377(7)
C22 C21 1.369(7)
C22 C23 1.502(8)
C37 C38 1.492(8)
C31 C32 1.438(9)
C31 C30 1.531(7)
F5C C5 1.3298(10)
C29 C30 1.500(7)
C25 C26 1.521(6)
C19 C21 1.372(7)
C19 C20 1.4794(10)
C26 C27 1.516(7)
C33 C34 1.520(7)
F1 C1 1.332(9)
C4 C3 1.371(10)
C4 C5 1.505(11)
C2 C3 1.371(9)
C2 C1 1.495(10)
C20 F20E 1.297(13)
C20 F20F 1.319(12)
C20 F20D 1.322(13)
C20 F20C 1.3284(10)
C20 F20B 1.3291(10)
C20 F20A 1.3290(10)
C23 F23E 1.271(15)
C23 F23D 1.301(15)
C23 F23A 1.307(8)
C23 F23F 1.333(14)
F3 C1 1.289(8)
C28 C27 1.499(8)
C38 C39 1.574(10)
C35 H35C 0.9598(15)
C35 C34 1.544(10)
C39 C40 1.5391(10)
F5A C5 1.3296(10)
C5 F5D 1.290(13)
C5 F5E 1.290(13)
C5 F5F 1.290(15)
C5 F5B 1.3294(10)
